data_7127058
loop_
_publ_author_name
'Kobayashi, Fumiya'
'Akiyoshi, Ryohei'
'Kosumi, Daisuke'
'Nakamura, Masaaki'
'Lindoy, Leonard F.'
'Hayami, Shinya'

_publ_section_title
;
 Solvent vapor-induced polarity and ferroelectricity switching.
;
_journal_issue 72
_journal_name_full 'Chemical communications (Cambridge, England)'
_journal_page_first 10509
_journal_page_last 10512
_journal_paper_doi 10.1039/d0cc04497k
_journal_volume 56
_journal_year 2020
_chemical_absolute_configuration unk
_chemical_formula_moiety 'C20 H22 Fe N O5 S'
_chemical_formula_sum 'C20 H22 Fe N O5 S'
_chemical_formula_weight 444.31
_space_group_crystal_system monoclinic
_space_group_IT_number 9
_space_group_name_Hall 'C -2yc'
_space_group_name_H-M_alt 'C 1 c 1'
_symmetry_Int_Tables_number 9
_atom_sites_solution_primary dual
_audit_creation_date 2020-03-22
_audit_creation_method
;
Olex2 1.2
(compiled 2018.05.29 svn.r3508 for OlexSys, GUI svn.r5506)
;
_audit_update_record
;
2020-04-14 deposited with the CCDC.	2020-08-10 downloaded from the CCDC.
;
_cell_angle_alpha 90
_cell_angle_beta 128.002(9)
_cell_angle_gamma 90
_cell_formula_units_Z 4
_cell_length_a 18.1583(10)
_cell_length_b 17.6762(5)
_cell_length_c 8.0886(5)
_cell_measurement_reflns_used 9236
_cell_measurement_temperature 298
_cell_measurement_theta_max 29.7530
_cell_measurement_theta_min 2.3330
_cell_volume 2045.8(3)
_computing_cell_refinement 'CrysAlisPro 1.171.39.45i (Rigaku OD, 2018)'
_computing_data_collection 'CrysAlisPro 1.171.39.45i (Rigaku OD, 2018)'
_computing_data_reduction 'CrysAlisPro 1.171.39.45i (Rigaku OD, 2018)'
_computing_molecular_graphics 'Olex2 (Dolomanov et al., 2009)'
_computing_publication_material 'Olex2 (Dolomanov et al., 2009)'
_computing_structure_refinement 'olex2.refine (Bourhis et al., 2015)'
_computing_structure_solution 'ShelXT (Sheldrick, 2015)'
_diffrn_ambient_temperature 298
_diffrn_detector 'CCD plate'
_diffrn_detector_area_resol_mean 28.5714
_diffrn_detector_type 'Rigaku Saturn724+'
_diffrn_measured_fraction_theta_full 0.9098
_diffrn_measured_fraction_theta_max 0.9098
_diffrn_measurement_details
;
List of Runs (angles in degrees, time in seconds):

  # Type    Start    End  Width  t~exp~   \w     \q     \k     \f   Frames
#--------------------------------------------------------------------------
  1  \w    -28.00 109.00   0.50   40.00    --   20.00  54.00   0.00  274
  2  \w     67.00  93.00   0.50   40.00    --   20.00  54.00-120.00   52
  3  \w    -73.00 -46.00   0.50   40.00    --   20.00  54.00  60.00   54
  4  \w    -31.00 108.00   0.50   40.00    --   20.00  54.00  60.00  278
  5  \w    -74.00 -15.00   0.50   40.00    --   20.00  54.00 150.00  118
  6  \w     16.00 108.00   0.50   40.00    --   20.00  54.00 150.00  184
  7  \w    -73.00 -48.00   0.50   40.00    --   20.00  54.00-150.00   50
  8  \w    -72.00 -47.00   0.50   40.00    --   20.00  54.00  90.00   50
  9  \w      0.00  26.00   0.50   40.00    --   20.00  54.00  90.00   52
 10  \w    -71.00 -46.00   0.50   40.00    --   20.00  54.00   0.00   50
 11  \w      2.00  58.00   0.50   10.00    --   20.00  54.00 120.00  112
 12  \w     63.00 110.00   0.50   10.00    --   20.00  54.00 120.00   94
 13  \w    -71.00 -45.00   0.50   10.00    --   20.00  54.00  90.00   52
 14  \w     41.00  67.00   0.50   10.00    --   20.00  54.00  90.00   52
 15  \w    -72.00 -46.00   0.50   10.00    --   20.00  54.00 -30.00   52
 16  \w     23.00  49.00   0.50   10.00    --   20.00  54.00 -30.00   52
 17  \w    -70.00 -44.00   0.50   10.00    --   20.00  54.00-180.00   52
 18  \w     -2.00  24.00   0.50   10.00    --   20.00  54.00-180.00   52
 19  \w     15.00  51.00   0.50   10.00    --   20.00  54.00-150.00   72
 20  \w    -64.00 -38.00   0.50   10.00    --   20.00  54.00   0.00   52
 21  \w    -64.00 -16.00   0.50   10.00    --   20.00  54.00 120.00   96
 22  \w     -4.00  22.00   0.50   20.00    --   20.00  54.00 120.00   52
 23  \w     61.00 109.50   0.50   20.00    --   20.00  54.00 120.00   97
 24  \w    -70.00 -19.00   0.50   20.00    --   20.00  54.00-180.00  102
 25  \w    -71.00 -45.00   0.50   20.00    --   20.00  54.00 -30.00   52
 26  \w     -1.00  25.00   0.50   20.00    --   20.00  54.00 -30.00   52
 27  \w    -61.00 -35.00   0.50   20.00    --   20.00  54.00  60.00   52
 28  \w    -64.00 -38.00   0.50   20.00    --   20.00  54.00   0.00   52
 29  \w    -63.00 -37.00   0.50   20.00    --   20.00  54.00 120.00   52
;
_diffrn_measurement_device 'two-circle diffractometer'
_diffrn_measurement_device_type 'XtaLAB Mini II'
_diffrn_measurement_method '\w scans'
_diffrn_measurement_specimen_support 'Mitegen 50um'
_diffrn_orient_matrix_type 'CrysAlisPro convention (1999,Acta A55,543-557)'
_diffrn_orient_matrix_UB_11 0.0000154000
_diffrn_orient_matrix_UB_12 -0.0400465000
_diffrn_orient_matrix_UB_13 0.0062537000
_diffrn_orient_matrix_UB_21 0.0179514000
_diffrn_orient_matrix_UB_22 0.0026448000
_diffrn_orient_matrix_UB_23 0.1063427000
_diffrn_orient_matrix_UB_31 -0.0461838000
_diffrn_orient_matrix_UB_32 0.0010218000
_diffrn_orient_matrix_UB_33 -0.0321626000
_diffrn_radiation_collimation 0.3
_diffrn_radiation_monochromator graphite
_diffrn_radiation_probe x-ray
_diffrn_radiation_type 'Mo K\a'
_diffrn_radiation_wavelength 0.71073
_diffrn_reflns_av_R_equivalents 0.0267
_diffrn_reflns_av_unetI/netI 0.0182
_diffrn_reflns_limit_h_max 23
_diffrn_reflns_limit_h_min -22
_diffrn_reflns_limit_k_max 22
_diffrn_reflns_limit_k_min -22
_diffrn_reflns_limit_l_max 10
_diffrn_reflns_limit_l_min -10
_diffrn_reflns_number 18664
_diffrn_reflns_theta_full 27.4818
_diffrn_reflns_theta_max 27.48
_diffrn_reflns_theta_min 2.30
_diffrn_source 'fine-focus sealed X-ray tube'
_diffrn_source_current 24.0
_diffrn_source_power 1.2
_diffrn_source_target Mo
_diffrn_source_type 'Rigaku (Mo) X-ray Source'
_diffrn_source_voltage 50.0
_exptl_absorpt_coefficient_mu 0.870
_exptl_absorpt_correction_T_max 1.00000
_exptl_absorpt_correction_T_min 0.93444
_exptl_absorpt_correction_type multi-scan
_exptl_absorpt_process_details
;
CrysAlisPro 1.171.39.45i (Rigaku Oxford Diffraction, 2018)
Empirical absorption correction using spherical harmonics,
 implemented in SCALE3 ABSPACK scaling algorithm.
;
_exptl_crystal_colour black
_exptl_crystal_colour_primary black
_exptl_crystal_density_diffrn 1.4425
_exptl_crystal_description block
_exptl_crystal_F_000 926.3333
_exptl_crystal_size_max 0.3
_exptl_crystal_size_mid 0.15
_exptl_crystal_size_min 0.1
_refine_diff_density_max 0.1520
_refine_diff_density_min -0.1357
_refine_diff_density_rms 0.0385
_refine_ls_abs_structure_details 'Flack, H. D. (1983). Acta Cryst. A39, 876-881.'
_refine_ls_abs_structure_Flack 0.009(10)
_refine_ls_d_res_high 0.7701
_refine_ls_d_res_low 8.8381
_refine_ls_goodness_of_fit_ref 1.0335
_refine_ls_hydrogen_treatment constr
_refine_ls_matrix_type full
_refine_ls_number_constraints 38
_refine_ls_number_parameters 275
_refine_ls_number_reflns 4266
_refine_ls_number_restraints 2
_refine_ls_restrained_S_all 1.0335
_refine_ls_R_factor_all 0.0256
_refine_ls_R_factor_gt 0.0235
_refine_ls_shift/su_max 0.0000
_refine_ls_shift/su_mean 0.0000
_refine_ls_structure_factor_coef Fsqd
_refine_ls_weighting_details 'w=1/[\s^2^(Fo^2^)+(0.0432P)^2^+0.0872P] where P=(Fo^2^+2Fc^2^)/3'
_refine_ls_weighting_scheme calc
_refine_ls_wR_factor_gt 0.0620
_refine_ls_wR_factor_ref 0.0630
_reflns_Friedel_coverage 0.828
_reflns_limit_h_max 23
_reflns_limit_h_min -22
_reflns_limit_k_max 22
_reflns_limit_k_min -22
_reflns_limit_l_max 10
_reflns_limit_l_min -10
_reflns_number_gt 4051
_reflns_number_total 4266
_reflns_threshold_expression I>=2u(I)
_cod_data_source_file d0cc04497k2.cif
_cod_data_source_block 2a
_cod_depositor_comments 'Adding full bibliography for 7127058--7127059.cif.'
_cod_original_sg_symbol_Hall ' C -2yc'
_cod_database_code 7127058
_chemical_oxdiff_formula 'C20 N1 O5 S1 Fe1'
_chemical_oxdiff_usercomment 298K
_reflns_odcompleteness_completeness 99.05
_reflns_odcompleteness_iscentric 1
_reflns_odcompleteness_theta 27.42
_olex2_refinement_description
;
1. Fixed Uiso
 At 1.2 times of:
  All C(H) groups
 At 1.5 times of:
  All C(H,H,H) groups
2. Others
 Fixed Sof: N1b(0.5) C7b(0.5) H7b(0.5) N1a(0.5) C7a(0.5) H7a(0.5)
3.a Aromatic/amide H refined with riding coordinates:
 C2(H2), C12(H12), C3(H3), C16(H16), C11(H11), C5(H5), C4(H4), C9(H9),
 C10(H10), C7b(H7b), C7a(H7a)
3.b Idealised Me refined as rotating group:
 C19(H19a,H19b,H19c), C20(H20a,H20b,H20c), C14(H14a,H14b,H14c), C18(H18a,H18b,
 H18c)
;
_olex2_submission_special_instructions 'No special instructions were received'
_oxdiff_exptl_absorpt_empirical_details
;
Empirical correction (ABSPACK) includes:
- Absorption correction using spherical harmonics
- Frame scaling
;
_oxdiff_exptl_absorpt_empirical_full_max 1.117
_oxdiff_exptl_absorpt_empirical_full_min 0.897

loop_
_space_group_symop_id
_space_group_symop_operation_xyz
1 x,y,z
2 x,-y,z+1/2
3 x+1/2,y+1/2,z
4 x+1/2,-y+1/2,z+1/2

loop_
_atom_site_label
_atom_site_type_symbol
_atom_site_fract_x
_atom_site_fract_y
_atom_site_fract_z
_atom_site_U_iso_or_equiv
_atom_site_adp_type
_atom_site_occupancy
_atom_site_refinement_flags_posn
_atom_site_disorder_group
Fe01 Fe 0.519822(19) 0.310586(13) 0.51924(4) 0.03793(7) Uani 1.000000 . .
S1 S 0.54349(3) 0.35278(3) 0.17245(7) 0.04856(12) Uani 1.000000 . .
O5 O 0.52600(10) 0.38079(8) 0.3244(2) 0.0473(3) Uani 1.000000 . .
O3 O 0.65381(10) 0.33483(11) 0.7438(2) 0.0577(4) Uani 1.000000 . .
O1 O 0.47217(11) 0.39388(9) 0.5817(2) 0.0600(4) Uani 1.000000 . .
O2 O 0.53019(12) 0.22470(9) 0.3808(3) 0.0633(4) Uani 1.000000 . .
O4 O 0.53138(10) 0.23722(10) 0.7279(2) 0.0585(4) Uani 1.000000 . .
C1 C 0.38332(15) 0.41036(11) 0.4867(3) 0.0474(4) Uani 1.000000 . .
C15 C 0.70758(13) 0.31358(12) 0.9338(3) 0.0491(4) Uani 1.000000 . .
C2 C 0.35900(15) 0.47633(12) 0.5397(3) 0.0498(4) Uani 1.000000 . .
H2 H 0.40546(15) 0.50922(12) 0.6400(3) 0.0598(5) Uiso 1.000000 R .
C12 C 0.48681(16) 0.10023(12) 0.2397(3) 0.0569(5) Uani 1.000000 . .
H12 H 0.54708(16) 0.09016(12) 0.2861(3) 0.0682(6) Uiso 1.000000 R .
C17 C 0.60040(14) 0.22271(12) 0.9128(3) 0.0522(5) Uani 1.000000 . .
C19 C 0.56529(16) 0.43697(14) 0.0883(4) 0.0610(6) Uani 1.000000 . .
H19a H 0.5194(8) 0.4744(4) 0.053(3) 0.0915(8) Uiso 1.000000 GR .
H19b H 0.6265(5) 0.4557(6) 0.1992(11) 0.0915(8) Uiso 1.000000 GR .
H19c H 0.5618(13) 0.4262(3) -0.0327(18) 0.0915(8) Uiso 1.000000 GR .
C3 C 0.26648(16) 0.49250(15) 0.4435(3) 0.0625(6) Uani 1.000000 . .
H3 H 0.25115(16) 0.53637(15) 0.4797(3) 0.0750(7) Uiso 1.000000 R .
C13 C 0.46612(17) 0.17089(12) 0.2807(3) 0.0549(5) Uani 1.000000 . .
C16 C 0.68513(15) 0.26117(15) 1.0208(3) 0.0619(6) Uani 1.000000 . .
H16 H 0.72984(15) 0.25044(15) 1.1627(3) 0.0742(7) Uiso 1.000000 R .
C20 C 0.43087(19) 0.33022(16) -0.0616(3) 0.0654(6) Uani 1.000000 . .
H20a H 0.4069(6) 0.2867(7) -0.0380(10) 0.0980(9) Uiso 1.000000 GR .
H20b H 0.3896(4) 0.3723(4) -0.1018(18) 0.0980(9) Uiso 1.000000 GR .
H20c H 0.4353(3) 0.3195(11) -0.1716(9) 0.0980(9) Uiso 1.000000 GR .
C14 C 0.80386(16) 0.34860(17) 1.0678(4) 0.0772(8) Uani 1.000000 . .
H14a H 0.8170(7) 0.3697(12) 0.9792(4) 0.1158(12) Uiso 1.000000 GR .
H14b H 0.8063(5) 0.3879(9) 1.153(3) 0.1158(12) Uiso 1.000000 GR .
H14c H 0.8494(2) 0.3105(3) 1.156(3) 0.1158(12) Uiso 1.000000 GR .
C6 C 0.3106(2) 0.36251(12) 0.3338(4) 0.0627(6) Uani 1.000000 . .
C8 C 0.3754(2) 0.18398(15) 0.2127(4) 0.0721(8) Uani 1.000000 . .
C18 C 0.5888(2) 0.16090(18) 1.0219(4) 0.0809(8) Uani 1.000000 . .
H18a H 0.5631(16) 0.1816(3) 1.086(3) 0.1214(12) Uiso 1.000000 GR .
H18b H 0.5473(13) 0.1230(7) 0.9218(8) 0.1214(12) Uiso 1.000000 GR .
H18c H 0.6485(3) 0.1385(9) 1.128(3) 0.1214(12) Uiso 1.000000 GR .
C11 C 0.41896(19) 0.04580(14) 0.1319(4) 0.0776(7) Uani 1.000000 . .
H11 H 0.43345(19) -0.00046(14) 0.1035(4) 0.0931(9) Uiso 1.000000 R .
C5 C 0.2172(2) 0.38070(17) 0.2406(4) 0.0813(8) Uani 1.000000 . .
H5 H 0.1692(2) 0.34859(17) 0.1411(4) 0.0976(10) Uiso 1.000000 R .
C4 C 0.19717(18) 0.44522(19) 0.2964(4) 0.0791(8) Uani 1.000000 . .
H4 H 0.13522(18) 0.45737(19) 0.2332(4) 0.0949(9) Uiso 1.000000 R .
C9 C 0.3091(2) 0.1282(2) 0.1068(5) 0.1037(12) Uani 1.000000 . .
H9 H 0.2489(2) 0.1373(2) 0.0621(5) 0.1245(14) Uiso 1.000000 R .
C10 C 0.3293(2) 0.0589(2) 0.0649(5) 0.1095(12) Uani 1.000000 . .
H10 H 0.2835(2) 0.0217(2) -0.0070(5) 0.1314(15) Uiso 1.000000 R .
N1b N 0.3694(3) 0.2982(3) 0.3222(5) 0.0434(8) Uani 0.500000 . 2
C7b C 0.3228(3) 0.2416(3) 0.2132(6) 0.0529(9) Uani 0.500000 . 2
H7b H 0.2584(3) 0.2383(3) 0.1388(6) 0.0634(11) Uiso 0.500000 R 2
N1a N 0.3833(2) 0.2632(2) 0.3020(4) 0.0382(7) Uani 0.500000 . 1
C7a C 0.3052(3) 0.2930(2) 0.2434(5) 0.0385(7) Uani 0.500000 . 1
H7a H 0.2482(3) 0.2693(2) 0.1457(5) 0.0462(9) Uiso 0.500000 R 1

loop_
_atom_site_aniso_label
_atom_site_aniso_U_11
_atom_site_aniso_U_22
_atom_site_aniso_U_33
_atom_site_aniso_U_12
_atom_site_aniso_U_13
_atom_site_aniso_U_23
Fe01 0.03407(10) 0.04524(12) 0.03223(11) 0.00049(11) 0.01927(9) 0.00409(11)
S1 0.0579(3) 0.0493(3) 0.0500(3) 0.0060(2) 0.0391(2) 0.0072(2)
O5 0.0640(8) 0.0431(7) 0.0405(7) 0.0004(6) 0.0350(7) 0.0035(6)
O3 0.0377(7) 0.0757(10) 0.0469(8) -0.0065(7) 0.0196(6) 0.0115(8)
O1 0.0744(10) 0.0589(8) 0.0662(10) 0.0120(8) 0.0531(9) 0.0037(8)
O2 0.0983(13) 0.0397(8) 0.0768(12) 0.0005(8) 0.0665(11) 0.0021(8)
O4 0.0493(8) 0.0747(10) 0.0469(8) -0.0022(7) 0.0272(7) 0.0179(7)
C1 0.0681(13) 0.0448(9) 0.0483(11) 0.0036(9) 0.0454(10) 0.0047(8)
C15 0.0367(9) 0.0571(11) 0.0412(10) 0.0048(8) 0.0178(8) -0.0045(8)
C2 0.0596(11) 0.0507(10) 0.0479(11) -0.0010(9) 0.0375(9) -0.0032(9)
C12 0.0690(13) 0.0450(11) 0.0626(13) 0.0094(9) 0.0436(11) 0.0084(10)
C17 0.0564(11) 0.0594(12) 0.0497(11) 0.0155(9) 0.0371(10) 0.0159(10)
C19 0.0684(14) 0.0663(13) 0.0577(13) -0.0087(11) 0.0435(11) 0.0083(11)
C3 0.0661(14) 0.0702(14) 0.0628(14) 0.0124(11) 0.0456(12) 0.0034(12)
C13 0.0817(15) 0.0434(10) 0.0525(12) 0.0111(10) 0.0479(12) 0.0130(9)
C16 0.0534(12) 0.0762(15) 0.0393(11) 0.0126(11) 0.0201(9) 0.0138(10)
C20 0.0815(16) 0.0709(14) 0.0441(12) -0.0166(13) 0.0389(12) -0.0076(11)
C14 0.0456(12) 0.0854(18) 0.0631(15) -0.0072(12) 0.0144(11) -0.0070(13)
C6 0.1050(19) 0.0413(10) 0.0534(13) -0.0050(11) 0.0546(14) 0.0036(9)
C8 0.095(2) 0.0632(14) 0.0751(17) 0.0336(14) 0.0612(17) 0.0275(13)
C18 0.093(2) 0.0828(18) 0.0784(19) 0.0166(16) 0.0589(17) 0.0359(16)
C11 0.0832(17) 0.0467(12) 0.0867(18) 0.0069(11) 0.0442(15) -0.0003(12)
C5 0.090(2) 0.0749(17) 0.0599(16) -0.0320(15) 0.0366(15) -0.0023(13)
C4 0.0571(14) 0.099(2) 0.0738(17) -0.0087(14) 0.0364(13) 0.0046(16)
C9 0.0669(18) 0.109(3) 0.118(3) 0.0322(18) 0.0478(19) 0.036(2)
C10 0.0650(17) 0.093(2) 0.122(3) -0.0005(17) 0.0329(18) 0.010(2)
N1b 0.039(2) 0.049(2) 0.0396(19) 0.0019(18) 0.0232(18) 0.0042(17)
C7b 0.043(2) 0.052(3) 0.053(2) -0.0028(19) 0.024(2) 0.0014(19)
N1a 0.0343(19) 0.0362(18) 0.0388(18) 0.0037(15) 0.0198(15) 0.0005(15)
C7a 0.033(2) 0.039(2) 0.0374(18) -0.0022(14) 0.0186(16) 0.0009(15)

loop_
_atom_type_symbol
_atom_type_scat_dispersion_real
_atom_type_scat_dispersion_imag
_atom_type_scat_Cromer_Mann_a1
_atom_type_scat_Cromer_Mann_a2
_atom_type_scat_Cromer_Mann_a3
_atom_type_scat_Cromer_Mann_a4
_atom_type_scat_Cromer_Mann_b1
_atom_type_scat_Cromer_Mann_b2
_atom_type_scat_Cromer_Mann_b3
_atom_type_scat_Cromer_Mann_b4
_atom_type_scat_Cromer_Mann_c
_atom_type_scat_source
_atom_type_scat_dispersion_source
C 0.00347 0.00161 2.31000 1.02000 1.58860 0.86500 20.84390 10.20750 0.56870 51.65120 0.215599998832 'International Tables Volume C Table 6.1.1.4 (pp. 500-502)' 'Henke, Gullikson and Davis, At. Data and Nucl. Data Tables, 1993, 54, 2'
H 0.00000 0.00000 0.49300 0.32291 0.14019 0.04081 10.51090 26.12570 3.14236 57.79970 0.0030380000826 'International Tables Volume C Table 6.1.1.4 (pp. 500-502)' 'Henke, Gullikson and Davis, At. Data and Nucl. Data Tables, 1993, 54, 2'
O 0.01158 0.00611 3.04850 2.28680 1.54630 0.86700 13.27710 5.70110 0.32390 32.90890 0.250800013542 'International Tables Volume C Table 6.1.1.4 (pp. 500-502)' 'Henke, Gullikson and Davis, At. Data and Nucl. Data Tables, 1993, 54, 2'
N 0.00653 0.00323 12.21260 3.13220 2.01250 1.16630 0.00570 9.89330 28.99750 0.58260 -11.5290002823 'International Tables Volume C Table 6.1.1.4 (pp. 500-502)' 'Henke, Gullikson and Davis, At. Data and Nucl. Data Tables, 1993, 54, 2'
S 0.12424 0.12443 6.90530 5.20340 1.43790 1.58630 1.46790 22.21510 0.25360 56.17200 0.866900026798 'International Tables Volume C Table 6.1.1.4 (pp. 500-502)' 'Henke, Gullikson and Davis, At. Data and Nucl. Data Tables, 1993, 54, 2'
Fe 0.35822 0.84933 11.76950 7.35730 3.52220 2.30450 4.76110 0.30720 15.35350 76.88050 1.03690004349 'International Tables Volume C Table 6.1.1.4 (pp. 500-502)' 'Henke, Gullikson and Davis, At. Data and Nucl. Data Tables, 1993, 54, 2'

loop_
_geom_angle_atom_site_label_1
_geom_angle_atom_site_label_2
_geom_angle_atom_site_label_3
_geom_angle
_geom_angle_site_symmetry_1
_geom_angle_site_symmetry_3
_geom_angle_publ_flag
O3 Fe01 O5 87.52(6) . . ?
O1 Fe01 O5 89.14(6) . . ?
O1 Fe01 O3 95.18(8) . . ?
O2 Fe01 O5 87.70(6) . . ?
O2 Fe01 O3 101.21(8) . . ?
O2 Fe01 O1 163.15(7) . . ?
O4 Fe01 O5 172.37(6) . . ?
O4 Fe01 O3 86.36(6) . . ?
O4 Fe01 O1 95.93(7) . . ?
O4 Fe01 O2 89.04(6) . . ?
C19 S1 O5 104.02(10) . . ?
C20 S1 O5 104.88(11) . . ?
C20 S1 C19 99.28(11) . . ?
S1 O5 Fe01 123.74(8) . . ?
C15 O3 Fe01 129.68(14) . . ?
C1 O1 Fe01 126.86(14) . . ?
C13 O2 Fe01 123.18(14) . . ?
C17 O4 Fe01 129.67(14) . . ?
C2 C1 O1 120.36(19) . . ?
C6 C1 O1 121.85(19) . . ?
C6 C1 C2 117.8(2) . . ?
C16 C15 O3 124.95(19) . . ?
C14 C15 O3 115.8(2) . . ?
C14 C15 C16 119.2(2) . . ?
H2 C2 C1 119.90(12) . . ?
C3 C2 C1 120.2(2) . . ?
C3 C2 H2 119.90(13) . . ?
C13 C12 H12 119.70(14) . . ?
C11 C12 H12 119.70(15) . . ?
C11 C12 C13 120.6(2) . . ?
C16 C17 O4 123.82(19) . . ?
C18 C17 O4 116.9(2) . . ?
C18 C17 C16 119.2(2) . . ?
H19a C19 S1 109.5 . . ?
H19b C19 S1 109.5 . . ?
H19b C19 H19a 109.5 . . ?
H19c C19 S1 109.5 . . ?
H19c C19 H19a 109.5 . . ?
H19c C19 H19b 109.5 . . ?
H3 C3 C2 119.49(13) . . ?
C4 C3 C2 121.0(2) . . ?
C4 C3 H3 119.49(17) . . ?
C12 C13 O2 121.5(2) . . ?
C8 C13 O2 120.0(2) . . ?
C8 C13 C12 118.5(2) . . ?
C17 C16 C15 124.90(19) . . ?
H16 C16 C15 117.55(12) . . ?
H16 C16 C17 117.55(12) . . ?
H20a C20 S1 109.5 . . ?
H20b C20 S1 109.5 . . ?
H20b C20 H20a 109.5 . . ?
H20c C20 S1 109.5 . . ?
H20c C20 H20a 109.5 . . ?
H20c C20 H20b 109.5 . . ?
H14a C14 C15 109.5 . . ?
H14b C14 C15 109.5 . . ?
H14b C14 H14a 109.5 . . ?
H14c C14 C15 109.5 . . ?
H14c C14 H14a 109.5 . . ?
H14c C14 H14b 109.5 . . ?
C5 C6 C1 120.3(2) . . ?
C9 C8 C13 119.6(2) . . ?
H18a C18 C17 109.5 . . ?
H18b C18 C17 109.5 . . ?
H18b C18 H18a 109.5 . . ?
H18c C18 C17 109.5 . . ?
H18c C18 H18a 109.5 . . ?
H18c C18 H18b 109.5 . . ?
H11 C11 C12 119.60(15) . . ?
C10 C11 C12 120.8(3) . . ?
C10 C11 H11 119.60(19) . . ?
H5 C5 C6 120.13(15) . . ?
C4 C5 C6 119.7(2) . . ?
C4 C5 H5 120.13(17) . . ?
C5 C4 C3 121.0(3) . . ?
H4 C4 C3 119.52(17) . . ?
H4 C4 C5 119.52(17) . . ?
H9 C9 C8 119.08(18) . . ?
C10 C9 C8 121.8(3) . . ?
C10 C9 H9 119.1(2) . . ?
C9 C10 C11 118.6(3) . . ?
H10 C10 C11 120.68(19) . . ?
H10 C10 C9 120.7(2) . . ?
C6 N1b Fe01 118.0(2) . . ?
H7b C7b N1b 122.7(3) . . ?
C8 N1a Fe01 117.9(2) . . ?
H7a C7a N1a 121.4(3) . . ?

loop_
_geom_bond_atom_site_label_1
_geom_bond_atom_site_label_2
_geom_bond_distance
_geom_bond_site_symmetry_2
_geom_bond_publ_flag
Fe01 O5 2.0625(13) . ?
Fe01 O3 1.9902(14) . ?
Fe01 O1 1.9260(14) . ?
Fe01 O2 1.9633(16) . ?
Fe01 O4 2.0340(14) . ?
Fe01 N1b 2.165(4) . ?
Fe01 N1a 2.138(3) . ?
S1 O5 1.5287(14) . ?
S1 C19 1.780(2) . ?
S1 C20 1.777(2) . ?
O3 C15 1.268(2) . ?
O1 C1 1.324(3) . ?
O2 C13 1.324(3) . ?
O4 C17 1.251(2) . ?
C1 C2 1.404(3) . ?
C1 C6 1.407(3) . ?
C15 C16 1.368(3) . ?
C15 C14 1.510(3) . ?
C2 H2 0.9300 . ?
C2 C3 1.378(3) . ?
C12 H12 0.9300 . ?
C12 C13 1.402(3) . ?
C12 C11 1.372(3) . ?
C17 C16 1.392(3) . ?
C17 C18 1.499(3) . ?
C19 H19a 0.9600 . ?
C19 H19b 0.9600 . ?
C19 H19c 0.9600 . ?
C3 H3 0.9300 . ?
C3 C4 1.362(4) . ?
C13 C8 1.398(4) . ?
C16 H16 0.9300 . ?
C20 H20a 0.9600 . ?
C20 H20b 0.9600 . ?
C20 H20c 0.9600 . ?
C14 H14a 0.9600 . ?
C14 H14b 0.9600 . ?
C14 H14c 0.9600 . ?
C6 C5 1.405(4) . ?
C6 N1b 1.602(5) . ?
C6 C7a 1.402(4) . ?
C8 C9 1.373(5) . ?
C8 C7b 1.398(5) . ?
C8 N1a 1.542(5) . ?
C18 H18a 0.9600 . ?
C18 H18b 0.9600 . ?
C18 H18c 0.9600 . ?
C11 H11 0.9300 . ?
C11 C10 1.383(4) . ?
C5 H5 0.9300 . ?
C5 C4 1.356(4) . ?
C4 H4 0.9300 . ?
C9 H9 0.9300 . ?
C9 C10 1.380(5) . ?
C10 H10 0.9300 . ?
N1b C7b 1.256(6) . ?
C7b H7b 0.9300 . ?
N1a C7a 1.298(5) . ?
C7a H7a 0.9300 . ?
